data_2019640
loop_
_publ_author_name
'Redhammer, G\"unther J.'
'Tippelt, Gerold'

_publ_section_title
;
 Pyroxene-type compounds Na<i>M</i>^3+^Ge~2~O~6~, with <i>M</i> = Ga, Mn,
 Sc and In
;
_journal_coeditor_code EG3165
_journal_issue 9
_journal_name_full 'Acta Crystallographica Section C'
_journal_page_first
;
;
_journal_paper_doi 10.1107/S2053229614017768
_journal_volume 70
_journal_year 2014
_chemical_formula_analytical NaScGe2O6
_chemical_formula_iupac 'Na Sc Ge2 O6'
_chemical_formula_moiety 'Ge2 Na O6 Sc'
_chemical_formula_sum 'Ge2 Na O6 Sc'
_chemical_formula_weight 309.13
_chemical_name_common pyroxene
_chemical_name_systematic
;
Sodium scandium germanate
;
_space_group_crystal_system monoclinic
_space_group_IT_number 15
_space_group_name_Hall '-C 2yc'
_space_group_name_H-M_alt 'C 1 2/c 1'
_symmetry_space_group_name_Hall '-C 2yc'
_symmetry_space_group_name_H-M 'C 1 2/c 1'
_audit_creation_method 'WinGX routine CIF_UPDATE'
_cell_angle_alpha 90
_cell_angle_beta 107.3051(7)
_cell_angle_gamma 90
_cell_formula_units_Z 4
_cell_length_a 10.1705(7)
_cell_length_b 9.1545(7)
_cell_length_c 5.5715(4)
_cell_measurement_reflns_used 3175
_cell_measurement_temperature 293(2)
_cell_measurement_theta_max 29.874
_cell_measurement_theta_min 3.058
_cell_volume 495.26(6)
_computing_cell_refinement 'APEX2 (Bruker, 2012)'
_computing_data_collection 'APEX2 (Bruker, 2012)'
_computing_data_reduction 'APEX2 (Bruker, 2012)'
_computing_molecular_graphics 'DIAMOND (Brandenburg, 2006)'
_computing_publication_material 'WinGX (Farrugia, 2012)'
_computing_structure_refinement 'SHELXL2012 (Sheldrick, 2008)'
_computing_structure_solution 'SHELXS2012 (Sheldrick, 2008)'
_diffrn_ambient_temperature 293(2)
_diffrn_measured_fraction_theta_full 0.991
_diffrn_measured_fraction_theta_max 0.951
_diffrn_measurement_device 'three-circle diffractometer'
_diffrn_measurement_device_type 'Bruker SMART APEX'
_diffrn_measurement_method 'rotation, \w scans at four different \f positions'
_diffrn_radiation_monochromator graphite
_diffrn_radiation_type MoK\a
_diffrn_radiation_wavelength 0.71073
_diffrn_reflns_av_R_equivalents 0.0283
_diffrn_reflns_limit_h_max 14
_diffrn_reflns_limit_h_min -13
_diffrn_reflns_limit_k_max 12
_diffrn_reflns_limit_k_min -12
_diffrn_reflns_limit_l_max 7
_diffrn_reflns_limit_l_min -7
_diffrn_reflns_number 3175
_diffrn_reflns_theta_full 25.242
_diffrn_reflns_theta_max 29.874
_diffrn_reflns_theta_min 3.058
_exptl_absorpt_coefficient_mu 13.432
_exptl_absorpt_correction_T_max 0.746
_exptl_absorpt_correction_T_min 0.359
_exptl_absorpt_correction_type multi-scan
_exptl_absorpt_process_details '(APEX2; Bruker, 2012)'
_exptl_crystal_colour colourless
_exptl_crystal_density_diffrn 4.146
_exptl_crystal_density_method 'not measured'
_exptl_crystal_description prismatic
_exptl_crystal_F_000 576
_exptl_crystal_size_max 0.220
_exptl_crystal_size_mid 0.210
_exptl_crystal_size_min 0.130
_refine_diff_density_max 0.518
_refine_diff_density_min -0.689
_refine_ls_extinction_coef 0.0561(13)
_refine_ls_extinction_method 'SHELXL2012 (Sheldrick, 2008)'
_refine_ls_goodness_of_fit_ref 1.195
_refine_ls_matrix_type full
_refine_ls_number_parameters 48
_refine_ls_number_reflns 680
_refine_ls_number_restraints 0
_refine_ls_restrained_S_all 1.195
_refine_ls_R_factor_all 0.0146
_refine_ls_R_factor_gt 0.0143
_refine_ls_shift/su_max 0.001
_refine_ls_shift/su_mean 0
_refine_ls_structure_factor_coef Fsqd
_refine_ls_weighting_details 'w = 1/[\s^2^(Fo^2^)+(0.0135P)^2^+0.7625P] where P=(Fo^2^+2Fc^2^)/3'
_refine_ls_weighting_scheme calc
_refine_ls_wR_factor_ref 0.0372
_reflns_number_gt 672
_reflns_number_total 680
_reflns_threshold_expression I>2\s(I)
_cod_data_source_file eg3165sup1.cif
_cod_data_source_block NScG
_cod_database_code 2019640
_cod_database_fobs_code 2019640

loop_
_space_group_symop_operation_xyz
'x, y, z'
'-x, y, -z+1/2'
'x+1/2, y+1/2, z'
'-x+1/2, y+1/2, -z+1/2'
'-x, -y, -z'
'x, -y, z-1/2'
'-x+1/2, -y+1/2, -z'
'x+1/2, -y+1/2, z-1/2'

loop_
_atom_site_type_symbol
_atom_site_label
_atom_site_fract_x
_atom_site_fract_y
_atom_site_fract_z
_atom_site_U_iso_or_equiv
_atom_site_adp_type
_atom_site_calc_flag
_atom_site_occupancy
Na Na1 0 0.30340(12) 0.25 0.0164(2) Uani d 1
Sc Sc1 0 0.90134(4) 0.25 0.00433(11) Uani d 1
Ge Ge1 0.28988(2) 0.09154(2) 0.24018(3) 0.00447(10) Uani d 1
O O2 0.35888(13) 0.26275(13) 0.3104(2) 0.0099(2) Uani d 1
O O1 0.11062(13) 0.07983(12) 0.1369(2) 0.0056(2) Uani d 1
O O3 0.35954(12) 0.00987(15) 0.0190(2) 0.0097(3) Uani d 1

loop_
_atom_site_aniso_label
_atom_site_aniso_U_11
_atom_site_aniso_U_22
_atom_site_aniso_U_33
_atom_site_aniso_U_12
_atom_site_aniso_U_13
_atom_site_aniso_U_23
Na1 0.0203(6) 0.0122(5) 0.0123(5) 0 -0.0021(4) 0
Sc1 0.0044(2) 0.0041(2) 0.0044(2) 0 0.00121(16) 0
Ge1 0.00404(13) 0.00478(13) 0.00464(13) -0.00096(5) 0.00137(8) -0.00026(5)
O2 0.0113(6) 0.0064(5) 0.0127(6) -0.0048(4) 0.0048(5) -0.0022(4)
O1 0.0035(5) 0.0066(5) 0.0058(6) -0.0010(4) 0.0001(4) 0.0002(4)
O3 0.0073(6) 0.0141(6) 0.0075(5) -0.0001(4) 0.0020(4) -0.0049(4)

loop_
_atom_type_symbol
_atom_type_description
_atom_type_scat_dispersion_real
_atom_type_scat_dispersion_imag
_atom_type_scat_source
O O 0.0106 0.006 'International Tables Vol C Tables 4.2.6.8 and 6.1.1.4'
Na Na 0.0362 0.0249 'International Tables Vol C Tables 4.2.6.8 and 6.1.1.4'
Sc Sc 0.2519 0.3716 'International Tables Vol C Tables 4.2.6.8 and 6.1.1.4'
Ge Ge 0.1547 1.8001 'International Tables Vol C Tables 4.2.6.8 and 6.1.1.4'

loop_
_geom_angle_atom_site_label_1
_geom_angle_atom_site_label_2
_geom_angle_atom_site_label_3
_geom_angle_site_symmetry_1
_geom_angle_site_symmetry_3
_geom_angle
O3 Na1 O3 4 3_455 80.97(7)
O3 Na1 O1 4 2 136.32(4)
O3 Na1 O1 3_455 2 121.32(4)
O3 Na1 O1 4 . 121.32(4)
O3 Na1 O1 3_455 . 136.32(4)
O1 Na1 O1 2 . 70.40(6)
O3 Na1 O2 4 8_455 139.52(5)
O3 Na1 O2 3_455 8_455 66.76(4)
O1 Na1 O2 2 8_455 83.07(5)
O1 Na1 O2 . 8_455 74.18(4)
O3 Na1 O2 4 7_556 66.76(4)
O3 Na1 O2 3_455 7_556 139.52(5)
O1 Na1 O2 2 7_556 74.19(4)
O1 Na1 O2 . 7_556 83.07(5)
O2 Na1 O2 8_455 7_556 152.15(7)
O3 Na1 O3 4 8_456 65.26(5)
O3 Na1 O3 3_455 8_456 61.69(3)
O1 Na1 O3 2 8_456 91.40(4)
O1 Na1 O3 . 8_456 159.20(5)
O2 Na1 O3 8_455 8_456 114.64(4)
O2 Na1 O3 7_556 8_456 82.27(4)
O3 Na1 O3 4 7 61.69(3)
O3 Na1 O3 3_455 7 65.26(5)
O1 Na1 O3 2 7 159.20(5)
O1 Na1 O3 . 7 91.40(4)
O2 Na1 O3 8_455 7 82.27(4)
O2 Na1 O3 7_556 7 114.64(4)
O3 Na1 O3 8_456 7 108.12(6)
O2 Sc1 O2 3_455 4 102.07(7)
O2 Sc1 O1 3_455 6_566 94.02(5)
O2 Sc1 O1 4 6_566 91.84(5)
O2 Sc1 O1 3_455 5_565 91.84(5)
O2 Sc1 O1 4 5_565 94.02(5)
O1 Sc1 O1 6_566 5_565 170.68(6)
O2 Sc1 O1 3_455 1_565 166.73(5)
O2 Sc1 O1 4 1_565 88.24(5)
O1 Sc1 O1 6_566 1_565 93.98(4)
O1 Sc1 O1 5_565 1_565 78.98(5)
O2 Sc1 O1 3_455 2_565 88.24(5)
O2 Sc1 O1 4 2_565 166.73(5)
O1 Sc1 O1 6_566 2_565 78.98(5)
O1 Sc1 O1 5_565 2_565 93.98(4)
O1 Sc1 O1 1_565 2_565 82.92(6)
O2 Ge1 O1 . . 116.63(6)
O2 Ge1 O3 . . 108.99(6)
O1 Ge1 O3 . . 109.99(5)
O2 Ge1 O3 . 6_556 104.46(6)
O1 Ge1 O3 . 6_556 111.35(5)
O3 Ge1 O3 . 6_556 104.63(4)
Ge1 O3 Ge1 . 6 134.34(7)

loop_
_geom_bond_atom_site_label_1
_geom_bond_atom_site_label_2
_geom_bond_site_symmetry_2
_geom_bond_distance
Na1 O3 4 2.4852(16)
Na1 O1 . 2.5046(15)
Na1 O2 8_455 2.5165(13)
Na1 O3 8_456 2.9124(14)
Sc1 O2 3_455 2.0176(12)
Sc1 O1 6_566 2.1214(12)
Sc1 O1 1_565 2.1804(12)
Ge1 O2 . 1.7144(12)
Ge1 O1 . 1.7442(13)
Ge1 O3 . 1.7605(11)
Ge1 O3 6_556 1.7669(12)
